data_7132647
loop_
_publ_author_name
'Chen, Jianai'
'Wang, Haiyang'
'Yu, Yue'
'Liu, Jin'
'Zhao, Fengyi'
'Li, Weijun'
'Dong, Yujie'

_publ_section_title
;
 Sulphur-induced structural rearrangement in the self-sensitization
 photo-oxidation behaviour of phenothiazine-imidazole molecules.
;
_journal_issue 14
_journal_name_full 'Chemical communications (Cambridge, England)'
_journal_page_first 1888
_journal_page_last 1891
_journal_paper_doi 10.1039/d3cc06031d
_journal_volume 60
_journal_year 2024
_chemical_formula_sum 'C40 H29 Cl2 N3 O S'
_chemical_formula_weight 670.62
_space_group_crystal_system triclinic
_space_group_IT_number 2
_space_group_name_Hall '-P 1'
_space_group_name_H-M_alt 'P -1'
_atom_sites_solution_hydrogens geom
_audit_creation_method SHELXL-2014/7
_audit_update_record
;
2023-11-22 deposited with the CCDC.	2024-01-16 downloaded from the CCDC.
;
_cell_angle_alpha 69.437(2)
_cell_angle_beta 83.850(2)
_cell_angle_gamma 70.803(2)
_cell_formula_units_Z 2
_cell_length_a 10.8035(15)
_cell_length_b 11.2186(15)
_cell_length_c 15.653(2)
_cell_measurement_reflns_used 3928
_cell_measurement_temperature 296(2)
_cell_measurement_theta_max 27.26
_cell_measurement_theta_min 2.37
_cell_volume 1677.4(4)
_computing_cell_refinement 'Bruker SMART'
_computing_data_collection 'Bruker SMART'
_computing_data_reduction 'Bruker SAINT'
_computing_molecular_graphics 'Bruker SHELXTL'
_computing_publication_material 'Bruker SHELXTL'
_computing_structure_refinement 'SHELXL-2014/7 (Sheldrick, 2014)'
_computing_structure_solution 'Bruker SHELXTL'
_diffrn_ambient_temperature 296(2)
_diffrn_measured_fraction_theta_full 0.991
_diffrn_measured_fraction_theta_max 0.991
_diffrn_measurement_device_type 'CCD area detector'
_diffrn_measurement_method 'phi and omega scans'
_diffrn_radiation_type MoK\a
_diffrn_radiation_wavelength 0.71073
_diffrn_reflns_av_R_equivalents 0.0136
_diffrn_reflns_av_unetI/netI 0.0285
_diffrn_reflns_Laue_measured_fraction_full 0.991
_diffrn_reflns_Laue_measured_fraction_max 0.991
_diffrn_reflns_limit_h_max 12
_diffrn_reflns_limit_h_min -11
_diffrn_reflns_limit_k_max 13
_diffrn_reflns_limit_k_min -12
_diffrn_reflns_limit_l_max 18
_diffrn_reflns_limit_l_min -13
_diffrn_reflns_number 8580
_diffrn_reflns_point_group_measured_fraction_full 0.991
_diffrn_reflns_point_group_measured_fraction_max 0.991
_diffrn_reflns_theta_full 24.998
_diffrn_reflns_theta_max 24.998
_diffrn_reflns_theta_min 1.389
_exptl_absorpt_coefficient_mu 0.293
_exptl_absorpt_correction_type none
_exptl_crystal_colour COLORLESS
_exptl_crystal_density_diffrn 1.328
_exptl_crystal_description BLOCK
_exptl_crystal_F_000 696
_exptl_crystal_size_max 0.300
_exptl_crystal_size_mid 0.280
_exptl_crystal_size_min 0.240
_refine_diff_density_max 0.399
_refine_diff_density_min -0.585
_refine_diff_density_rms 0.049
_refine_ls_extinction_method none
_refine_ls_goodness_of_fit_ref 0.998
_refine_ls_hydrogen_treatment constr
_refine_ls_matrix_type full
_refine_ls_number_parameters 424
_refine_ls_number_reflns 5867
_refine_ls_number_restraints 0
_refine_ls_restrained_S_all 0.998
_refine_ls_R_factor_all 0.0633
_refine_ls_R_factor_gt 0.0482
_refine_ls_shift/su_max 0.001
_refine_ls_shift/su_mean 0.000
_refine_ls_structure_factor_coef Fsqd
_refine_ls_weighting_details 'w=1/[\s^2^(Fo^2^)+(0.0827P)^2^+0.6800P] where P=(Fo^2^+2Fc^2^)/3'
_refine_ls_weighting_scheme calc
_refine_ls_wR_factor_gt 0.1339
_refine_ls_wR_factor_ref 0.1426
_reflns_Friedel_coverage 0.000
_reflns_number_gt 4567
_reflns_number_total 5867
_reflns_threshold_expression 'I > 2\s(I)'
_cod_data_source_file d3cc06031d2.cif
_cod_data_source_block 1_CCDC2
_cod_depositor_comments 'Adding full bibliography for 7132645--7132649.cif.'
_cod_database_code 7132647
_shelx_shelxl_version_number 2014/7
_shelx_space_group_comment
; 
The symmetry employed for this shelxl refinement is uniquely defined 
by the following loop, which should always be used as a source of 
symmetry information in preference to the above space-group names. 
They are only intended as comments. 
;
_shelx_estimated_absorpt_t_min 0.917
_shelx_estimated_absorpt_t_max 0.933

loop_
_space_group_symop_operation_xyz
'x, y, z'
'-x, -y, -z'

loop_
_atom_site_label
_atom_site_type_symbol
_atom_site_fract_x
_atom_site_fract_y
_atom_site_fract_z
_atom_site_U_iso_or_equiv
_atom_site_adp_type
_atom_site_occupancy
_atom_site_site_symmetry_order
_atom_site_calc_flag
_atom_site_refinement_flags_posn
_atom_site_refinement_flags_adp
_atom_site_refinement_flags_occupancy
_atom_site_disorder_assembly
_atom_site_disorder_group
S001 S 0.18864(6) 0.74846(7) 0.52707(4) 0.0485(2) Uani 1 1 d . . . . .
Cl1 Cl -0.02305(10) 0.84241(10) 0.98142(7) 0.1039(4) Uani 1 1 d . . . . .
Cl2 Cl 0.07397(17) 0.99406(16) 0.81578(10) 0.1541(6) Uani 1 1 d . . . . .
O1 O 0.20181(16) 0.54292(17) 0.05080(10) 0.0433(4) Uani 1 1 d . . . . .
N1 N 0.47107(17) 0.74944(18) 0.48529(12) 0.0346(4) Uani 1 1 d . . . . .
N3 N 0.26718(17) 0.61126(17) 0.15678(11) 0.0310(4) Uani 1 1 d . . . . .
N2 N 0.16051(17) 0.52269(18) 0.28375(11) 0.0328(4) Uani 1 1 d . . . . .
C16 C 0.30141(19) 0.6378(2) 0.30623(13) 0.0301(4) Uani 1 1 d . . . . .
C13 C 0.4162(2) 0.7087(2) 0.42726(13) 0.0293(4) Uani 1 1 d . . . . .
C17 C 0.2331(2) 0.6650(2) 0.38106(14) 0.0305(4) Uani 1 1 d . . . . .
H17 H 0.1486 0.6589 0.3916 0.037 Uiso 1 1 calc R U . . .
C19 C 0.23952(19) 0.5909(2) 0.25036(14) 0.0300(4) Uani 1 1 d . . . . .
C34 C -0.0258(2) 0.5618(2) 0.18743(14) 0.0322(5) Uani 1 1 d . . . . .
C18 C 0.2879(2) 0.7009(2) 0.44020(13) 0.0302(4) Uani 1 1 d . . . . .
C7 C 0.5937(2) 0.7788(2) 0.45835(14) 0.0328(5) Uani 1 1 d . . . . .
C26 C 0.1988(2) 0.5474(2) 0.12711(14) 0.0320(5) Uani 1 1 d . . . . .
C5 C 0.4347(2) 0.7245(2) 0.57866(14) 0.0327(5) Uani 1 1 d . . . . .
C27 C 0.1205(2) 0.4889(2) 0.21039(14) 0.0327(5) Uani 1 1 d . . . . .
C20 C 0.3293(2) 0.7018(2) 0.09364(14) 0.0318(5) Uani 1 1 d . . . . .
C15 C 0.4286(2) 0.6449(2) 0.29317(15) 0.0371(5) Uani 1 1 d . . . . .
H15 H 0.4762 0.6268 0.2436 0.045 Uiso 1 1 calc R U . . .
C14 C 0.4851(2) 0.6784(2) 0.35266(15) 0.0363(5) Uani 1 1 d . . . . .
H14 H 0.5708 0.6809 0.3430 0.044 Uiso 1 1 calc R U . . .
C6 C 0.3108(2) 0.7118(2) 0.60702(15) 0.0367(5) Uani 1 1 d . . . . .
C28 C 0.1538(2) 0.3363(2) 0.23895(15) 0.0360(5) Uani 1 1 d . . . . .
C39 C -0.0884(2) 0.5337(2) 0.12703(15) 0.0404(5) Uani 1 1 d . . . . .
H39 H -0.0423 0.4679 0.1021 0.048 Uiso 1 1 calc R U . . .
C4 C 0.5196(2) 0.7144(2) 0.64333(15) 0.0391(5) Uani 1 1 d . . . . .
H4 H 0.6018 0.7239 0.6258 0.047 Uiso 1 1 calc R U . . .
C25 C 0.4273(2) 0.6535(3) 0.03896(16) 0.0430(5) Uani 1 1 d . . . . .
H25 H 0.4582 0.5623 0.0475 0.052 Uiso 1 1 calc R U . . .
C12 C 0.5896(2) 0.9097(2) 0.41510(17) 0.0438(6) Uani 1 1 d . . . . .
H12 H 0.5097 0.9778 0.4029 0.053 Uiso 1 1 calc R U . . .
C35 C -0.0964(2) 0.6605(3) 0.22341(17) 0.0450(6) Uani 1 1 d . . . . .
H35 H -0.0560 0.6807 0.2637 0.054 Uiso 1 1 calc R U . . .
C1 C 0.2775(3) 0.6816(3) 0.69880(16) 0.0470(6) Uani 1 1 d . . . . .
H1 H 0.1971 0.6681 0.7175 0.056 Uiso 1 1 calc R U . . .
C8 C 0.7120(2) 0.6775(2) 0.47559(17) 0.0448(6) Uani 1 1 d . . . . .
H8 H 0.7142 0.5888 0.5044 0.054 Uiso 1 1 calc R U . . .
C38 C -0.2186(2) 0.6029(3) 0.10396(16) 0.0456(6) Uani 1 1 d . . . . .
H38 H -0.2597 0.5831 0.0638 0.055 Uiso 1 1 calc R U . . .
C37 C -0.2883(2) 0.7012(3) 0.14001(17) 0.0478(6) Uani 1 1 d . . . . .
H37 H -0.3759 0.7479 0.1240 0.057 Uiso 1 1 calc R U . . .
C3 C 0.4826(3) 0.6903(3) 0.73374(16) 0.0484(6) Uani 1 1 d . . . . .
H3 H 0.5392 0.6868 0.7759 0.058 Uiso 1 1 calc R U . . .
C21 C 0.2862(2) 0.8364(2) 0.08315(18) 0.0480(6) Uani 1 1 d . . . . .
H21 H 0.2209 0.8685 0.1206 0.058 Uiso 1 1 calc R U . . .
C9 C 0.8277(2) 0.7083(3) 0.44984(18) 0.0528(6) Uani 1 1 d . . . . .
H9 H 0.9076 0.6401 0.4614 0.063 Uiso 1 1 calc R U . . .
C24 C 0.4796(3) 0.7415(3) -0.02880(17) 0.0554(7) Uani 1 1 d . . . . .
H24 H 0.5443 0.7096 -0.0667 0.066 Uiso 1 1 calc R U . . .
C10 C 0.8245(3) 0.8389(3) 0.40738(18) 0.0537(7) Uani 1 1 d . . . . .
H10 H 0.9023 0.8593 0.3906 0.064 Uiso 1 1 calc R U . . .
C36 C -0.2273(2) 0.7294(3) 0.19978(19) 0.0536(7) Uani 1 1 d . . . . .
H36 H -0.2740 0.7953 0.2246 0.064 Uiso 1 1 calc R U . . .
C2 C 0.3632(3) 0.6715(3) 0.76215(16) 0.0525(6) Uani 1 1 d . . . . .
H2 H 0.3406 0.6522 0.8234 0.063 Uiso 1 1 calc R U . . .
C29 C 0.2057(3) 0.2657(3) 0.1802(2) 0.0561(7) Uani 1 1 d . . . . .
H29 H 0.2210 0.3112 0.1199 0.067 Uiso 1 1 calc R U . . .
C11 C 0.7064(3) 0.9397(3) 0.3896(2) 0.0571(7) Uani 1 1 d . . . . .
H11 H 0.7045 1.0282 0.3604 0.068 Uiso 1 1 calc R U . . .
C23 C 0.4360(3) 0.8760(3) -0.04005(19) 0.0625(8) Uani 1 1 d . . . . .
H23 H 0.4707 0.9351 -0.0858 0.075 Uiso 1 1 calc R U . . .
C33 C 0.1283(3) 0.2665(3) 0.32805(18) 0.0584(7) Uani 1 1 d . . . . .
H33 H 0.0915 0.3128 0.3683 0.070 Uiso 1 1 calc R U . . .
C22 C 0.3406(3) 0.9231(3) 0.0167(2) 0.0633(8) Uani 1 1 d . . . . .
H22 H 0.3128 1.0137 0.0102 0.076 Uiso 1 1 calc R U . . .
C30 C 0.2353(3) 0.1275(3) 0.2101(3) 0.0757(9) Uani 1 1 d . . . . .
H30 H 0.2715 0.0809 0.1699 0.091 Uiso 1 1 calc R U . . .
C31 C 0.2117(4) 0.0595(3) 0.2981(3) 0.0806(10) Uani 1 1 d . . . . .
H31 H 0.2322 -0.0333 0.3181 0.097 Uiso 1 1 calc R U . . .
C32 C 0.1572(4) 0.1289(3) 0.3574(2) 0.0799(10) Uani 1 1 d . . . . .
H32 H 0.1398 0.0829 0.4172 0.096 Uiso 1 1 calc R U . . .
C40 C 0.0814(4) 0.8386(4) 0.8921(3) 0.1041(13) Uani 1 1 d . . . . .
H40A H 0.0614 0.7869 0.8602 0.125 Uiso 1 1 calc R U . . .
H40B H 0.1703 0.7928 0.9158 0.125 Uiso 1 1 calc R U . . .

loop_
_atom_site_aniso_label
_atom_site_aniso_U_11
_atom_site_aniso_U_22
_atom_site_aniso_U_33
_atom_site_aniso_U_23
_atom_site_aniso_U_13
_atom_site_aniso_U_12
S001 0.0348(3) 0.0807(5) 0.0423(3) -0.0351(3) 0.0075(2) -0.0207(3)
Cl1 0.0831(6) 0.0842(6) 0.0959(7) 0.0033(5) 0.0207(5) -0.0067(5)
Cl2 0.1858(15) 0.1431(12) 0.1112(10) 0.0008(8) 0.0466(10) -0.0842(11)
O1 0.0546(10) 0.0547(10) 0.0336(9) -0.0223(7) 0.0053(7) -0.0272(8)
N1 0.0378(10) 0.0451(10) 0.0303(9) -0.0151(8) 0.0020(7) -0.0228(8)
N3 0.0352(9) 0.0349(9) 0.0291(9) -0.0148(7) 0.0018(7) -0.0149(7)
N2 0.0358(9) 0.0409(10) 0.0282(9) -0.0139(8) 0.0005(7) -0.0180(8)
C16 0.0330(11) 0.0302(10) 0.0294(10) -0.0108(8) -0.0023(8) -0.0112(8)
C13 0.0335(11) 0.0300(10) 0.0263(10) -0.0082(8) -0.0019(8) -0.0128(8)
C17 0.0286(10) 0.0323(11) 0.0324(11) -0.0103(9) 0.0000(8) -0.0125(8)
C19 0.0290(10) 0.0317(11) 0.0306(10) -0.0115(9) -0.0021(8) -0.0093(8)
C34 0.0372(11) 0.0351(11) 0.0286(10) -0.0107(9) 0.0027(9) -0.0177(9)
C18 0.0326(11) 0.0303(10) 0.0289(10) -0.0103(8) 0.0019(8) -0.0113(8)
C7 0.0348(11) 0.0402(12) 0.0301(11) -0.0138(9) -0.0005(9) -0.0179(9)
C26 0.0338(11) 0.0320(11) 0.0324(11) -0.0138(9) 0.0005(9) -0.0098(9)
C5 0.0399(12) 0.0311(11) 0.0296(11) -0.0129(9) 0.0002(9) -0.0113(9)
C27 0.0349(11) 0.0395(12) 0.0309(11) -0.0153(9) 0.0001(9) -0.0172(9)
C20 0.0304(10) 0.0393(12) 0.0294(10) -0.0128(9) 0.0004(8) -0.0144(9)
C15 0.0360(12) 0.0492(13) 0.0348(11) -0.0226(10) 0.0064(9) -0.0172(10)
C14 0.0313(11) 0.0480(13) 0.0376(12) -0.0193(10) 0.0042(9) -0.0186(10)
C6 0.0395(12) 0.0410(12) 0.0340(11) -0.0166(10) 0.0012(9) -0.0141(10)
C28 0.0333(11) 0.0368(12) 0.0404(12) -0.0116(10) -0.0059(9) -0.0139(9)
C39 0.0422(13) 0.0455(13) 0.0397(12) -0.0192(10) -0.0016(10) -0.0160(10)
C4 0.0384(12) 0.0429(13) 0.0371(12) -0.0162(10) -0.0044(9) -0.0099(10)
C25 0.0405(12) 0.0539(14) 0.0415(13) -0.0235(11) 0.0046(10) -0.0169(11)
C12 0.0433(13) 0.0386(12) 0.0521(14) -0.0163(11) 0.0053(11) -0.0163(10)
C35 0.0413(13) 0.0568(15) 0.0464(14) -0.0290(12) -0.0003(10) -0.0148(11)
C1 0.0496(14) 0.0566(15) 0.0375(13) -0.0188(11) 0.0097(11) -0.0200(12)
C8 0.0431(13) 0.0386(13) 0.0460(13) -0.0052(10) -0.0050(10) -0.0123(10)
C38 0.0437(13) 0.0570(15) 0.0422(13) -0.0171(12) -0.0074(10) -0.0204(12)
C37 0.0334(12) 0.0571(15) 0.0501(14) -0.0145(12) -0.0010(10) -0.0138(11)
C3 0.0523(15) 0.0574(15) 0.0351(12) -0.0197(11) -0.0083(11) -0.0094(12)
C21 0.0444(13) 0.0421(13) 0.0554(15) -0.0159(12) 0.0097(11) -0.0143(11)
C9 0.0365(13) 0.0666(18) 0.0492(14) -0.0157(13) -0.0025(11) -0.0116(12)
C24 0.0482(15) 0.090(2) 0.0414(14) -0.0287(14) 0.0129(11) -0.0357(15)
C10 0.0433(14) 0.0734(19) 0.0539(15) -0.0213(14) 0.0082(12) -0.0330(14)
C36 0.0426(14) 0.0614(16) 0.0631(17) -0.0356(14) 0.0052(12) -0.0100(12)
C2 0.0626(16) 0.0618(17) 0.0294(12) -0.0152(11) 0.0000(11) -0.0148(13)
C29 0.0643(17) 0.0466(15) 0.0607(17) -0.0225(13) 0.0106(13) -0.0197(13)
C11 0.0615(17) 0.0484(15) 0.0694(18) -0.0180(13) 0.0130(14) -0.0333(13)
C23 0.0586(17) 0.080(2) 0.0476(15) -0.0020(14) 0.0041(13) -0.0418(16)
C33 0.084(2) 0.0482(15) 0.0433(14) -0.0078(12) -0.0015(13) -0.0295(14)
C22 0.0642(18) 0.0431(15) 0.075(2) -0.0057(14) 0.0053(15) -0.0246(13)
C30 0.085(2) 0.0467(17) 0.098(3) -0.0337(18) 0.0123(19) -0.0169(16)
C31 0.096(3) 0.0340(15) 0.099(3) -0.0063(17) -0.023(2) -0.0146(16)
C32 0.126(3) 0.0501(18) 0.0577(19) 0.0032(15) -0.0165(19) -0.0374(19)
C40 0.088(3) 0.101(3) 0.092(3) -0.018(2) 0.011(2) -0.007(2)

loop_
_atom_type_symbol
_atom_type_description
_atom_type_scat_dispersion_real
_atom_type_scat_dispersion_imag
_atom_type_scat_source
C C 0.0033 0.0016 'International Tables Vol C Tables 4.2.6.8 and 6.1.1.4'
H H 0.0000 0.0000 'International Tables Vol C Tables 4.2.6.8 and 6.1.1.4'
N N 0.0061 0.0033 'International Tables Vol C Tables 4.2.6.8 and 6.1.1.4'
O O 0.0106 0.0060 'International Tables Vol C Tables 4.2.6.8 and 6.1.1.4'
S S 0.1246 0.1234 'International Tables Vol C Tables 4.2.6.8 and 6.1.1.4'
Cl Cl 0.1484 0.1585 'International Tables Vol C Tables 4.2.6.8 and 6.1.1.4'

loop_
_geom_angle_atom_site_label_1
_geom_angle_atom_site_label_2
_geom_angle_atom_site_label_3
_geom_angle
_geom_angle_site_symmetry_1
_geom_angle_site_symmetry_3
_geom_angle_publ_flag
C18 S001 C6 99.83(10) . . ?
C13 N1 C5 121.75(17) . . ?
C13 N1 C7 117.96(16) . . ?
C5 N1 C7 117.56(16) . . ?
C26 N3 C19 107.84(16) . . ?
C26 N3 C20 121.50(16) . . ?
C19 N3 C20 129.48(16) . . ?
C19 N2 C27 108.37(16) . . ?
C17 C16 C15 118.16(18) . . ?
C17 C16 C19 117.85(18) . . ?
C15 C16 C19 123.72(18) . . ?
C14 C13 C18 117.35(18) . . ?
C14 C13 N1 121.48(18) . . ?
C18 C13 N1 121.14(18) . . ?
C18 C17 C16 121.35(19) . . ?
C18 C17 H17 119.3 . . ?
C16 C17 H17 119.3 . . ?
N2 C19 N3 114.38(17) . . ?
N2 C19 C16 122.49(18) . . ?
N3 C19 C16 123.05(18) . . ?
C35 C34 C39 118.7(2) . . ?
C35 C34 C27 120.69(18) . . ?
C39 C34 C27 120.57(18) . . ?
C17 C18 C13 120.79(18) . . ?
C17 C18 S001 118.11(15) . . ?
C13 C18 S001 120.93(15) . . ?
C12 C7 C8 120.4(2) . . ?
C12 C7 N1 118.69(19) . . ?
C8 C7 N1 120.9(2) . . ?
O1 C26 N3 125.35(19) . . ?
O1 C26 C27 129.29(19) . . ?
N3 C26 C27 105.35(16) . . ?
C4 C5 C6 118.39(19) . . ?
C4 C5 N1 121.16(19) . . ?
C6 C5 N1 120.44(18) . . ?
N2 C27 C28 109.25(16) . . ?
N2 C27 C34 110.59(16) . . ?
C28 C27 C34 112.15(16) . . ?
N2 C27 C26 103.99(16) . . ?
C28 C27 C26 113.00(17) . . ?
C34 C27 C26 107.55(16) . . ?
C21 C20 C25 120.3(2) . . ?
C21 C20 N3 120.87(19) . . ?
C25 C20 N3 118.66(19) . . ?
C14 C15 C16 120.96(19) . . ?
C14 C15 H15 119.5 . . ?
C16 C15 H15 119.5 . . ?
C15 C14 C13 121.37(19) . . ?
C15 C14 H14 119.3 . . ?
C13 C14 H14 119.3 . . ?
C1 C6 C5 120.4(2) . . ?
C1 C6 S001 118.27(18) . . ?
C5 C6 S001 121.10(16) . . ?
C29 C28 C33 118.5(2) . . ?
C29 C28 C27 123.2(2) . . ?
C33 C28 C27 118.2(2) . . ?
C38 C39 C34 120.4(2) . . ?
C38 C39 H39 119.8 . . ?
C34 C39 H39 119.8 . . ?
C5 C4 C3 120.4(2) . . ?
C5 C4 H4 119.8 . . ?
C3 C4 H4 119.8 . . ?
C20 C25 C24 119.7(2) . . ?
C20 C25 H25 120.2 . . ?
C24 C25 H25 120.2 . . ?
C7 C12 C11 119.4(2) . . ?
C7 C12 H12 120.3 . . ?
C11 C12 H12 120.3 . . ?
C34 C35 C36 120.4(2) . . ?
C34 C35 H35 119.8 . . ?
C36 C35 H35 119.8 . . ?
C2 C1 C6 120.3(2) . . ?
C2 C1 H1 119.8 . . ?
C6 C1 H1 119.8 . . ?
C7 C8 C9 119.8(2) . . ?
C7 C8 H8 120.1 . . ?
C9 C8 H8 120.1 . . ?
C37 C38 C39 120.5(2) . . ?
C37 C38 H38 119.7 . . ?
C39 C38 H38 119.7 . . ?
C38 C37 C36 119.4(2) . . ?
C38 C37 H37 120.3 . . ?
C36 C37 H37 120.3 . . ?
C2 C3 C4 121.1(2) . . ?
C2 C3 H3 119.5 . . ?
C4 C3 H3 119.5 . . ?
C20 C21 C22 119.7(2) . . ?
C20 C21 H21 120.2 . . ?
C22 C21 H21 120.2 . . ?
C10 C9 C8 120.1(2) . . ?
C10 C9 H9 119.9 . . ?
C8 C9 H9 119.9 . . ?
C23 C24 C25 120.1(2) . . ?
C23 C24 H24 119.9 . . ?
C25 C24 H24 119.9 . . ?
C9 C10 C11 120.1(2) . . ?
C9 C10 H10 120.0 . . ?
C11 C10 H10 120.0 . . ?
C37 C36 C35 120.5(2) . . ?
C37 C36 H36 119.8 . . ?
C35 C36 H36 119.8 . . ?
C1 C2 C3 119.3(2) . . ?
C1 C2 H2 120.3 . . ?
C3 C2 H2 120.3 . . ?
C28 C29 C30 120.8(3) . . ?
C28 C29 H29 119.6 . . ?
C30 C29 H29 119.6 . . ?
C10 C11 C12 120.2(2) . . ?
C10 C11 H11 119.9 . . ?
C12 C11 H11 119.9 . . ?
C22 C23 C24 119.9(2) . . ?
C22 C23 H23 120.1 . . ?
C24 C23 H23 120.1 . . ?
C32 C33 C28 120.5(3) . . ?
C32 C33 H33 119.7 . . ?
C28 C33 H33 119.7 . . ?
C23 C22 C21 120.3(3) . . ?
C23 C22 H22 119.9 . . ?
C21 C22 H22 119.9 . . ?
C31 C30 C29 120.3(3) . . ?
C31 C30 H30 119.9 . . ?
C29 C30 H30 119.9 . . ?
C30 C31 C32 119.8(3) . . ?
C30 C31 H31 120.1 . . ?
C32 C31 H31 120.1 . . ?
C31 C32 C33 120.1(3) . . ?
C31 C32 H32 119.9 . . ?
C33 C32 H32 119.9 . . ?
Cl1 C40 Cl2 113.9(2) . . ?
Cl1 C40 H40A 108.8 . . ?
Cl2 C40 H40A 108.8 . . ?
Cl1 C40 H40B 108.8 . . ?
Cl2 C40 H40B 108.8 . . ?
H40A C40 H40B 107.7 . . ?

loop_
_geom_bond_atom_site_label_1
_geom_bond_atom_site_label_2
_geom_bond_distance
_geom_bond_site_symmetry_2
_geom_bond_publ_flag
S001 C18 1.762(2) . ?
S001 C6 1.764(2) . ?
Cl1 C40 1.703(4) . ?
Cl2 C40 1.715(4) . ?
O1 C26 1.210(2) . ?
N1 C13 1.404(3) . ?
N1 C5 1.425(3) . ?
N1 C7 1.453(3) . ?
N3 C26 1.390(3) . ?
N3 C19 1.415(3) . ?
N3 C20 1.435(3) . ?
N2 C19 1.281(3) . ?
N2 C27 1.473(3) . ?
C16 C17 1.389(3) . ?
C16 C15 1.391(3) . ?
C16 C19 1.473(3) . ?
C13 C14 1.400(3) . ?
C13 C18 1.406(3) . ?
C17 C18 1.380(3) . ?
C17 H17 0.9300 . ?
C34 C35 1.384(3) . ?
C34 C39 1.392(3) . ?
C34 C27 1.536(3) . ?
C7 C12 1.372(3) . ?
C7 C8 1.379(3) . ?
C26 C27 1.541(3) . ?
C5 C4 1.389(3) . ?
C5 C6 1.401(3) . ?
C27 C28 1.534(3) . ?
C20 C21 1.379(3) . ?
C20 C25 1.379(3) . ?
C15 C14 1.378(3) . ?
C15 H15 0.9300 . ?
C14 H14 0.9300 . ?
C6 C1 1.391(3) . ?
C28 C29 1.377(3) . ?
C28 C33 1.388(3) . ?
C39 C38 1.381(3) . ?
C39 H39 0.9300 . ?
C4 C3 1.385(3) . ?
C4 H4 0.9300 . ?
C25 C24 1.386(4) . ?
C25 H25 0.9300 . ?
C12 C11 1.393(3) . ?
C12 H12 0.9300 . ?
C35 C36 1.388(3) . ?
C35 H35 0.9300 . ?
C1 C2 1.379(4) . ?
C1 H1 0.9300 . ?
C8 C9 1.386(3) . ?
C8 H8 0.9300 . ?
C38 C37 1.379(3) . ?
C38 H38 0.9300 . ?
C37 C36 1.374(4) . ?
C37 H37 0.9300 . ?
C3 C2 1.376(4) . ?
C3 H3 0.9300 . ?
C21 C22 1.381(4) . ?
C21 H21 0.9300 . ?
C9 C10 1.370(4) . ?
C9 H9 0.9300 . ?
C24 C23 1.376(4) . ?
C24 H24 0.9300 . ?
C10 C11 1.375(4) . ?
C10 H10 0.9300 . ?
C36 H36 0.9300 . ?
C2 H2 0.9300 . ?
C29 C30 1.386(4) . ?
C29 H29 0.9300 . ?
C11 H11 0.9300 . ?
C23 C22 1.381(4) . ?
C23 H23 0.9300 . ?
C33 C32 1.381(4) . ?
C33 H33 0.9300 . ?
C22 H22 0.9300 . ?
C30 C31 1.364(5) . ?
C30 H30 0.9300 . ?
C31 C32 1.378(5) . ?
C31 H31 0.9300 . ?
C32 H32 0.9300 . ?
C40 H40A 0.9700 . ?
C40 H40B 0.9700 . ?

loop_
_geom_torsion_atom_site_label_1
_geom_torsion_atom_site_label_2
_geom_torsion_atom_site_label_3
_geom_torsion_atom_site_label_4
_geom_torsion
_geom_torsion_site_symmetry_1
_geom_torsion_site_symmetry_2
_geom_torsion_site_symmetry_3
_geom_torsion_site_symmetry_4
_geom_torsion_publ_flag
C5 N1 C13 C14 -151.8(2) . . . . ?
C7 N1 C13 C14 9.0(3) . . . . ?
C5 N1 C13 C18 30.3(3) . . . . ?
C7 N1 C13 C18 -168.90(18) . . . . ?
C15 C16 C17 C18 1.3(3) . . . . ?
C19 C16 C17 C18 175.71(19) . . . . ?
C27 N2 C19 N3 -1.3(2) . . . . ?
C27 N2 C19 C16 -178.19(18) . . . . ?
C26 N3 C19 N2 -0.6(2) . . . . ?
C20 N3 C19 N2 166.79(19) . . . . ?
C26 N3 C19 C16 176.27(18) . . . . ?
C20 N3 C19 C16 -16.3(3) . . . . ?
C17 C16 C19 N2 -30.0(3) . . . . ?
C15 C16 C19 N2 144.0(2) . . . . ?
C17 C16 C19 N3 153.30(19) . . . . ?
C15 C16 C19 N3 -32.6(3) . . . . ?
C16 C17 C18 C13 -1.1(3) . . . . ?
C16 C17 C18 S001 174.26(16) . . . . ?
C14 C13 C18 C17 -0.2(3) . . . . ?
N1 C13 C18 C17 177.84(19) . . . . ?
C14 C13 C18 S001 -175.43(16) . . . . ?
N1 C13 C18 S001 2.6(3) . . . . ?
C6 S001 C18 C17 155.57(17) . . . . ?
C6 S001 C18 C13 -29.04(19) . . . . ?
C13 N1 C7 C12 97.3(2) . . . . ?
C5 N1 C7 C12 -101.1(2) . . . . ?
C13 N1 C7 C8 -82.6(3) . . . . ?
C5 N1 C7 C8 79.0(3) . . . . ?
C19 N3 C26 O1 -178.8(2) . . . . ?
C20 N3 C26 O1 12.6(3) . . . . ?
C19 N3 C26 C27 2.1(2) . . . . ?
C20 N3 C26 C27 -166.52(17) . . . . ?
C13 N1 C5 C4 154.1(2) . . . . ?
C7 N1 C5 C4 -6.8(3) . . . . ?
C13 N1 C5 C6 -27.0(3) . . . . ?
C7 N1 C5 C6 172.13(19) . . . . ?
C19 N2 C27 C28 123.34(19) . . . . ?
C19 N2 C27 C34 -112.75(19) . . . . ?
C19 N2 C27 C26 2.4(2) . . . . ?
C35 C34 C27 N2 9.7(3) . . . . ?
C39 C34 C27 N2 -173.00(18) . . . . ?
C35 C34 C27 C28 131.9(2) . . . . ?
C39 C34 C27 C28 -50.8(3) . . . . ?
C35 C34 C27 C26 -103.3(2) . . . . ?
C39 C34 C27 C26 74.1(2) . . . . ?
O1 C26 C27 N2 178.2(2) . . . . ?
N3 C26 C27 N2 -2.8(2) . . . . ?
O1 C26 C27 C28 59.8(3) . . . . ?
N3 C26 C27 C28 -121.11(18) . . . . ?
O1 C26 C27 C34 -64.5(3) . . . . ?
N3 C26 C27 C34 114.56(17) . . . . ?
C26 N3 C20 C21 114.1(2) . . . . ?
C19 N3 C20 C21 -51.8(3) . . . . ?
C26 N3 C20 C25 -61.5(3) . . . . ?
C19 N3 C20 C25 132.6(2) . . . . ?
C17 C16 C15 C14 -0.2(3) . . . . ?
C19 C16 C15 C14 -174.2(2) . . . . ?
C16 C15 C14 C13 -1.1(3) . . . . ?
C18 C13 C14 C15 1.3(3) . . . . ?
N1 C13 C14 C15 -176.7(2) . . . . ?
C4 C5 C6 C1 -3.9(3) . . . . ?
N1 C5 C6 C1 177.1(2) . . . . ?
C4 C5 C6 S001 170.26(16) . . . . ?
N1 C5 C6 S001 -8.7(3) . . . . ?
C18 S001 C6 C1 -153.63(19) . . . . ?
C18 S001 C6 C5 32.0(2) . . . . ?
N2 C27 C28 C29 -138.8(2) . . . . ?
C34 C27 C28 C29 98.2(3) . . . . ?
C26 C27 C28 C29 -23.6(3) . . . . ?
N2 C27 C28 C33 42.2(3) . . . . ?
C34 C27 C28 C33 -80.7(3) . . . . ?
C26 C27 C28 C33 157.5(2) . . . . ?
C35 C34 C39 C38 -0.2(3) . . . . ?
C27 C34 C39 C38 -177.6(2) . . . . ?
C6 C5 C4 C3 1.0(3) . . . . ?
N1 C5 C4 C3 179.9(2) . . . . ?
C21 C20 C25 C24 -2.1(3) . . . . ?
N3 C20 C25 C24 173.5(2) . . . . ?
C8 C7 C12 C11 -0.7(4) . . . . ?
N1 C7 C12 C11 179.4(2) . . . . ?
C39 C34 C35 C36 0.2(4) . . . . ?
C27 C34 C35 C36 177.6(2) . . . . ?
C5 C6 C1 C2 3.8(4) . . . . ?
S001 C6 C1 C2 -170.5(2) . . . . ?
C12 C7 C8 C9 0.6(3) . . . . ?
N1 C7 C8 C9 -179.5(2) . . . . ?
C34 C39 C38 C37 0.3(4) . . . . ?
C39 C38 C37 C36 -0.4(4) . . . . ?
C5 C4 C3 C2 2.2(4) . . . . ?
C25 C20 C21 C22 0.8(4) . . . . ?
N3 C20 C21 C22 -174.7(2) . . . . ?
C7 C8 C9 C10 0.0(4) . . . . ?
C20 C25 C24 C23 1.5(4) . . . . ?
C8 C9 C10 C11 -0.5(4) . . . . ?
C38 C37 C36 C35 0.4(4) . . . . ?
C34 C35 C36 C37 -0.3(4) . . . . ?
C6 C1 C2 C3 -0.7(4) . . . . ?
C4 C3 C2 C1 -2.3(4) . . . . ?
C33 C28 C29 C30 -1.8(4) . . . . ?
C27 C28 C29 C30 179.2(3) . . . . ?
C9 C10 C11 C12 0.4(4) . . . . ?
C7 C12 C11 C10 0.2(4) . . . . ?
C25 C24 C23 C22 0.4(4) . . . . ?
C29 C28 C33 C32 1.4(4) . . . . ?
C27 C28 C33 C32 -179.6(3) . . . . ?
C24 C23 C22 C21 -1.7(4) . . . . ?
C20 C21 C22 C23 1.1(4) . . . . ?
C28 C29 C30 C31 0.9(5) . . . . ?
C29 C30 C31 C32 0.5(6) . . . . ?
C30 C31 C32 C33 -0.9(6) . . . . ?
C28 C33 C32 C31 0.0(5) . . . . ?
